data_2213106
loop_
_publ_author_name
'Huan-Mei Guo'

_publ_section_title
;
 2-Nitrobenzaldehyde benzoylhydrazone monohydrate
;
_journal_coeditor_code AT2278
_journal_issue 5
_journal_name_full 'Acta Crystallographica Section E'
_journal_page_first o2736
_journal_page_last o2736
_journal_paper_doi 10.1107/S1600536807020387
_journal_volume 63
_journal_year 2007
_chemical_formula_iupac 'C14 H11 N3 O3'
_chemical_formula_moiety 'C14 H11 N3 O3'
_chemical_formula_sum 'C14 H11 N3 O3'
_chemical_formula_weight 269.26
_chemical_name_systematic
;
2-Nitrobenzaldehyde benzoylhydrazone monohydrate
;
_space_group_IT_number 14
_symmetry_cell_setting monoclinic
_symmetry_space_group_name_Hall '-P 2yn'
_symmetry_space_group_name_H-M 'P 1 21/n 1'
_atom_sites_solution_hydrogens geom
_atom_sites_solution_primary direct
_atom_sites_solution_secondary difmap
_audit_creation_method SHELXL-97
_cell_angle_alpha 90.00
_cell_angle_beta 111.406(7)
_cell_angle_gamma 90.00
_cell_formula_units_Z 4
_cell_length_a 6.9121(12)
_cell_length_b 25.854(2)
_cell_length_c 7.6626(14)
_cell_measurement_temperature 113(2)
_cell_measurement_theta_max 26.00
_cell_measurement_theta_min 2.96
_cell_volume 1274.9(3)
_computing_cell_refinement SMART
_computing_data_collection 'SMART (Bruker, 1997)'
_computing_data_reduction 'SAINT (Bruker, 1997)'
_computing_molecular_graphics 'SHELXTL (Bruker, 1997)'
_computing_publication_material SHELXTL
_computing_structure_refinement 'SHELXL97 (Sheldrick, 1997)'
_computing_structure_solution 'SHELXS97 (Sheldrick, 1997)'
_diffrn_ambient_temperature 113(2)
_diffrn_measured_fraction_theta_full 0.995
_diffrn_measured_fraction_theta_max 0.995
_diffrn_measurement_device_type 'Bruker SMART CCD area-detector'
_diffrn_measurement_method '\f and \w'
_diffrn_radiation_monochromator graphite
_diffrn_radiation_source 'fine-focus sealed tube'
_diffrn_radiation_type MoK\a
_diffrn_radiation_wavelength 0.71070
_diffrn_reflns_av_R_equivalents 0.0554
_diffrn_reflns_av_sigmaI/netI 0.0557
_diffrn_reflns_limit_h_max 8
_diffrn_reflns_limit_h_min -8
_diffrn_reflns_limit_k_max 30
_diffrn_reflns_limit_k_min -31
_diffrn_reflns_limit_l_max 8
_diffrn_reflns_limit_l_min -9
_diffrn_reflns_number 9812
_diffrn_reflns_theta_full 26.00
_diffrn_reflns_theta_max 26.00
_diffrn_reflns_theta_min 2.96
_diffrn_standards_decay_% 0
_diffrn_standards_number 0
_exptl_absorpt_coefficient_mu 0.102
_exptl_absorpt_correction_T_max 0.9899
_exptl_absorpt_correction_T_min 0.9780
_exptl_absorpt_correction_type multi-scan
_exptl_absorpt_process_details '(SADABS; Bruker,  1997)'
_exptl_crystal_colour colourless
_exptl_crystal_density_diffrn 1.403
_exptl_crystal_density_method 'not measured'
_exptl_crystal_description block
_exptl_crystal_F_000 560
_exptl_crystal_size_max 0.22
_exptl_crystal_size_mid 0.14
_exptl_crystal_size_min 0.10
_refine_diff_density_max 0.225
_refine_diff_density_min -0.303
_refine_ls_extinction_method none
_refine_ls_goodness_of_fit_ref 1.008
_refine_ls_hydrogen_treatment mixed
_refine_ls_matrix_type full
_refine_ls_number_parameters 186
_refine_ls_number_reflns 2499
_refine_ls_number_restraints 0
_refine_ls_restrained_S_all 1.008
_refine_ls_R_factor_all 0.0752
_refine_ls_R_factor_gt 0.0555
_refine_ls_shift/su_max 0.000
_refine_ls_shift/su_mean 0.000
_refine_ls_structure_factor_coef Fsqd
_refine_ls_weighting_details 'calc w=1/[\s^2^(Fo^2^)+(0.0874P)^2^] where P=(Fo^2^+2Fc^2^)/3'
_refine_ls_weighting_scheme calc
_refine_ls_wR_factor_gt 0.1372
_refine_ls_wR_factor_ref 0.1531
_reflns_number_gt 1894
_reflns_number_total 2499
_reflns_threshold_expression I>2\s(I)
_cod_data_source_file at2278.cif
_cod_data_source_block I
_cod_original_sg_symbol_Hall '-P 2yn '
_cod_original_sg_symbol_H-M 'P 21/n'
_cod_database_code 2213106
_cod_database_fobs_code 2213106

loop_
_symmetry_equiv_pos_as_xyz
'x, y, z'
'-x+1/2, y+1/2, -z+1/2'
'-x, -y, -z'
'x-1/2, -y-1/2, z-1/2'

loop_
_atom_site_type_symbol
_atom_site_label
_atom_site_fract_x
_atom_site_fract_y
_atom_site_fract_z
_atom_site_U_iso_or_equiv
_atom_site_adp_type
_atom_site_calc_flag
_atom_site_refinement_flags
_atom_site_occupancy
O O1 0.40173(19) 0.30647(5) 0.67476(18) 0.0299(4) Uani d . 1
O O2 0.0596(3) 0.06885(6) 0.4061(2) 0.0443(4) Uani d . 1
O O3 0.2749(3) 0.00827(6) 0.5525(2) 0.0509(5) Uani d . 1
N N1 0.1914(2) 0.24328(6) 0.4954(2) 0.0250(4) Uani d . 1
N N2 0.2363(2) 0.21033(6) 0.6474(2) 0.0250(4) Uani d . 1
N N3 0.1778(3) 0.04839(7) 0.5520(3) 0.0341(5) Uani d . 1
C C1 0.2827(3) 0.29049(8) 0.5203(2) 0.0233(4) Uani d . 1
C C2 0.2344(3) 0.32216(7) 0.3462(3) 0.0240(5) Uani d . 1
C C3 0.2281(3) 0.37602(8) 0.3620(3) 0.0275(5) Uani d . 1
H H3 0.2490 0.3914 0.4802 0.033 Uiso calc R 1
C C4 0.1913(3) 0.40687(8) 0.2055(3) 0.0325(5) Uani d . 1
H H4 0.1845 0.4434 0.2158 0.039 Uiso calc R 1
C C5 0.1644(3) 0.38448(9) 0.0339(3) 0.0352(5) Uani d . 1
H H5 0.1400 0.4058 -0.0729 0.042 Uiso calc R 1
C C6 0.1727(3) 0.33112(9) 0.0163(3) 0.0333(5) Uani d . 1
H H6 0.1546 0.3161 -0.1017 0.040 Uiso calc R 1
C C7 0.2077(3) 0.29990(8) 0.1728(3) 0.0269(5) Uani d . 1
H H7 0.2135 0.2634 0.1617 0.032 Uiso calc R 1
C C8 0.1707(3) 0.16388(8) 0.6035(3) 0.0252(5) Uani d . 1
H H8 0.1034 0.1541 0.4760 0.030 Uiso calc R 1
C C9 0.2021(3) 0.12596(7) 0.7554(3) 0.0235(5) Uani d . 1
C C10 0.2048(3) 0.07208(8) 0.7335(3) 0.0270(5) Uani d . 1
C C11 0.2366(3) 0.03809(8) 0.8819(3) 0.0337(5) Uani d . 1
H H11 0.2405 0.0019 0.8629 0.040 Uiso calc R 1
C C12 0.2625(3) 0.05726(9) 1.0573(3) 0.0381(6) Uani d . 1
H H12 0.2814 0.0343 1.1590 0.046 Uiso calc R 1
C C13 0.2607(3) 0.11027(8) 1.0839(3) 0.0316(5) Uani d . 1
H H13 0.2782 0.1236 1.2043 0.038 Uiso calc R 1
C C14 0.2337(3) 0.14395(8) 0.9368(3) 0.0257(5) Uani d . 1
H H14 0.2367 0.1802 0.9589 0.031 Uiso calc R 1
H H1 0.090(3) 0.2336(8) 0.385(3) 0.042(6) Uiso d . 1

loop_
_atom_site_aniso_label
_atom_site_aniso_U_11
_atom_site_aniso_U_22
_atom_site_aniso_U_33
_atom_site_aniso_U_12
_atom_site_aniso_U_13
_atom_site_aniso_U_23
O1 0.0265(7) 0.0331(8) 0.0229(8) -0.0030(6) 0.0004(6) -0.0015(6)
O2 0.0554(10) 0.0454(10) 0.0318(9) -0.0092(8) 0.0156(8) -0.0059(7)
O3 0.0606(11) 0.0348(10) 0.0656(12) 0.0028(8) 0.0329(10) -0.0128(8)
N1 0.0195(8) 0.0317(10) 0.0181(9) -0.0038(7) 0.0002(7) 0.0029(7)
N2 0.0177(7) 0.0308(10) 0.0231(9) 0.0001(6) 0.0036(6) 0.0035(7)
N3 0.0361(10) 0.0327(11) 0.0392(12) -0.0095(8) 0.0206(9) -0.0067(8)
C1 0.0158(8) 0.0305(11) 0.0214(10) 0.0022(7) 0.0043(7) 0.0009(8)
C2 0.0131(8) 0.0331(11) 0.0234(11) 0.0001(7) 0.0037(7) 0.0030(8)
C3 0.0181(9) 0.0313(12) 0.0312(11) 0.0013(8) 0.0067(8) 0.0016(9)
C4 0.0201(9) 0.0346(12) 0.0386(13) 0.0018(8) 0.0058(9) 0.0088(9)
C5 0.0223(10) 0.0454(14) 0.0332(12) -0.0032(9) 0.0046(9) 0.0140(10)
C6 0.0225(9) 0.0499(14) 0.0246(11) -0.0055(9) 0.0051(8) 0.0021(10)
C7 0.0176(9) 0.0351(12) 0.0261(11) -0.0021(8) 0.0057(8) -0.0016(9)
C8 0.0180(9) 0.0333(12) 0.0220(10) -0.0008(8) 0.0047(8) -0.0002(9)
C9 0.0136(8) 0.0290(11) 0.0262(11) -0.0003(7) 0.0052(7) 0.0012(8)
C10 0.0223(9) 0.0315(11) 0.0292(11) -0.0021(8) 0.0116(8) -0.0026(9)
C11 0.0333(11) 0.0300(12) 0.0393(13) 0.0040(9) 0.0151(10) 0.0061(10)
C12 0.0359(12) 0.0434(14) 0.0345(13) 0.0040(10) 0.0123(10) 0.0119(10)
C13 0.0262(10) 0.0412(13) 0.0251(11) 0.0005(9) 0.0066(9) 0.0024(9)
C14 0.0164(8) 0.0312(11) 0.0265(11) 0.0002(7) 0.0043(8) 0.0012(8)

loop_
_atom_type_symbol
_atom_type_description
_atom_type_scat_dispersion_real
_atom_type_scat_dispersion_imag
_atom_type_scat_source
C C 0.0033 0.0016 'International Tables Vol C Tables 4.2.6.8 and 6.1.1.4'
H H 0.0000 0.0000 'International Tables Vol C Tables 4.2.6.8 and 6.1.1.4'
N N 0.0061 0.0033 'International Tables Vol C Tables 4.2.6.8 and 6.1.1.4'
O O 0.0106 0.0060 'International Tables Vol C Tables 4.2.6.8 and 6.1.1.4'

loop_
_geom_angle_atom_site_label_1
_geom_angle_atom_site_label_2
_geom_angle_atom_site_label_3
_geom_angle
C1 N1 N2 119.09(15)
C1 N1 H1 122.3(14)
N2 N1 H1 118.3(14)
C8 N2 N1 113.94(16)
O3 N3 O2 122.77(18)
O3 N3 C10 117.79(18)
O2 N3 C10 119.44(17)
O1 C1 N1 123.17(17)
O1 C1 C2 121.55(17)
N1 C1 C2 115.26(15)
C7 C2 C3 119.67(18)
C7 C2 C1 122.13(17)
C3 C2 C1 118.10(17)
C4 C3 C2 120.0(2)
C4 C3 H3 120.0
C2 C3 H3 120.0
C3 C4 C5 120.0(2)
C3 C4 H4 120.0
C5 C4 H4 120.0
C4 C5 C6 120.70(19)
C4 C5 H5 119.6
C6 C5 H5 119.6
C5 C6 C7 119.5(2)
C5 C6 H6 120.2
C7 C6 H6 120.2
C6 C7 C2 120.10(19)
C6 C7 H7 120.0
C2 C7 H7 120.0
N2 C8 C9 118.56(17)
N2 C8 H8 120.7
C9 C8 H8 120.7
C10 C9 C14 116.27(17)
C10 C9 C8 124.70(18)
C14 C9 C8 119.02(18)
C11 C10 C9 122.33(19)
C11 C10 N3 116.04(18)
C9 C10 N3 121.62(17)
C12 C11 C10 119.7(2)
C12 C11 H11 120.2
C10 C11 H11 120.2
C11 C12 C13 119.5(2)
C11 C12 H12 120.2
C13 C12 H12 120.2
C14 C13 C12 120.6(2)
C14 C13 H13 119.7
C12 C13 H13 119.7
C13 C14 C9 121.61(19)
C13 C14 H14 119.2
C9 C14 H14 119.2

loop_
_geom_bond_atom_site_label_1
_geom_bond_atom_site_label_2
_geom_bond_distance
O1 C1 1.240(2)
O2 N3 1.237(2)
O3 N3 1.235(2)
N1 C1 1.355(2)
N1 N2 1.384(2)
N1 H1 0.92(2)
N2 C8 1.284(2)
N3 C10 1.468(3)
C1 C2 1.496(3)
C2 C7 1.397(3)
C2 C3 1.400(3)
C3 C4 1.384(3)
C3 H3 0.9500
C4 C5 1.386(3)
C4 H4 0.9500
C5 C6 1.389(3)
C5 H5 0.9500
C6 C7 1.391(3)
C6 H6 0.9500
C7 H7 0.9500
C8 C9 1.476(3)
C8 H8 0.9500
C9 C10 1.404(3)
C9 C14 1.405(3)
C10 C11 1.390(3)
C11 C12 1.381(3)
C11 H11 0.9500
C12 C13 1.386(3)
C12 H12 0.9500
C13 C14 1.382(3)
C13 H13 0.9500
C14 H14 0.9500

loop_
_geom_hbond_atom_site_label_D
_geom_hbond_atom_site_label_H
_geom_hbond_atom_site_label_A
_geom_hbond_site_symmetry_A
_geom_hbond_distance_DH
_geom_hbond_distance_HA
_geom_hbond_distance_DA
_geom_hbond_angle_DHA
N1 H1 O1 4_565 0.92(2) 1.96(2) 2.848(2) 163.8(19)

loop_
_geom_torsion_atom_site_label_1
_geom_torsion_atom_site_label_2
_geom_torsion_atom_site_label_3
_geom_torsion_atom_site_label_4
_geom_torsion
C1 N1 N2 C8 -168.80(16)
N2 N1 C1 O1 -1.9(3)
N2 N1 C1 C2 176.60(15)
O1 C1 C2 C7 143.21(18)
N1 C1 C2 C7 -35.3(2)
O1 C1 C2 C3 -33.1(2)
N1 C1 C2 C3 148.40(17)
C7 C2 C3 C4 1.3(3)
C1 C2 C3 C4 177.71(15)
C2 C3 C4 C5 -1.1(3)
C3 C4 C5 C6 0.4(3)
C4 C5 C6 C7 0.2(3)
C5 C6 C7 C2 0.0(3)
C3 C2 C7 C6 -0.7(3)
C1 C2 C7 C6 -176.98(16)
N1 N2 C8 C9 -177.42(14)
N2 C8 C9 C10 -157.67(17)
N2 C8 C9 C14 21.7(2)
C14 C9 C10 C11 0.1(3)
C8 C9 C10 C11 179.52(17)
C14 C9 C10 N3 -178.78(16)
C8 C9 C10 N3 0.7(3)
O3 N3 C10 C11 -33.6(2)
O2 N3 C10 C11 146.05(17)
O3 N3 C10 C9 145.36(18)
O2 N3 C10 C9 -35.0(3)
C9 C10 C11 C12 1.4(3)
N3 C10 C11 C12 -179.72(17)
C10 C11 C12 C13 -1.3(3)
C11 C12 C13 C14 -0.1(3)
C12 C13 C14 C9 1.6(3)
C10 C9 C14 C13 -1.6(3)
C8 C9 C14 C13 178.96(16)

loop_
_cod_related_entry_id
_cod_related_entry_database
_cod_related_entry_code
1 ChemSpider 4489679
